data_4349064
loop_
_publ_author_name
'Reiners, Matthias'
'Baabe, Dirk'
'Harms, Kristoffer'
'Maekawa, Miyuki'
'Daniliuc, Constantin G.'
'Freytag, Matthias'
'Jones, Peter G.'
'Walter, Marc D.'

_publ_section_title
;
 N-Heterocyclic carbene adducts to [Cp&#x2032;FeI]2: synthesis and
 molecular and electronic structure
;
_journal_issue 2
_journal_name_full 'Inorganic Chemistry Frontiers'
_journal_page_first 250
_journal_paper_doi 10.1039/C5QI00235D
_journal_volume 3
_journal_year 2016
_chemical_formula_sum 'C44 H65 Fe I N2'
_chemical_formula_weight 804.73
_space_group_IT_number 61
_space_group_name_Hall '-P 2ac 2ab'
_space_group_name_H-M_alt 'P b c a'
_symmetry_cell_setting orthorhombic
_symmetry_space_group_name_H-M 'P b c a'
_atom_sites_solution_hydrogens geom
_atom_sites_solution_primary direct
_atom_sites_solution_secondary difmap
_audit_creation_method SHELXL-97
_audit_update_record
;
2015-10-23 deposited with the CCDC.
2015-12-02 downloaded from the CCDC.
;
_cell_angle_alpha 90.00
_cell_angle_beta 90.00
_cell_angle_gamma 90.00
_cell_formula_units_Z 8
_cell_length_a 18.4790(4)
_cell_length_b 16.7584(2)
_cell_length_c 26.7961(4)
_cell_measurement_reflns_used 30948
_cell_measurement_temperature 100(2)
_cell_measurement_theta_max 75.7306
_cell_measurement_theta_min 3.2959
_cell_volume 8298.2(2)
_computing_cell_refinement
; 
CrysAlisPro, Oxford Diffraction Ltd., 
Version 1.171.35.11 (release 16-05-2011 CrysAlis171 .NET) 
(compiled May 16 2011,17:55:39) 
;
_computing_data_collection
; 
CrysAlisPro, Oxford Diffraction Ltd., 
Version 1.171.35.11 (release 16-05-2011 CrysAlis171 .NET) 
(compiled May 16 2011,17:55:39) 
;
_computing_data_reduction
; 
CrysAlisPro, Oxford Diffraction Ltd., 
Version 1.171.35.11 (release 16-05-2011 CrysAlis171 .NET) 
(compiled May 16 2011,17:55:39) 
;
_computing_molecular_graphics 'Bruker XP'
_computing_publication_material SHELXL-97
_computing_structure_refinement 'SHELXL-97 (Sheldrick, 1997)'
_computing_structure_solution 'SHELXS-97 (Sheldrick, 1990)'
_diffrn_ambient_temperature 100(2)
_diffrn_detector_area_resol_mean 10.3543
_diffrn_measured_fraction_theta_full 1.000
_diffrn_measured_fraction_theta_max 1.000
_diffrn_measurement_device_type 'Oxford Diffraction Xcalibur, Atlas, Nova'
_diffrn_measurement_method '\w scans'
_diffrn_radiation_monochromator mirror
_diffrn_radiation_source 'Nova (Cu) X-ray Source'
_diffrn_radiation_type 'Cu K\a'
_diffrn_radiation_wavelength 1.54184
_diffrn_reflns_av_R_equivalents 0.0607
_diffrn_reflns_av_sigmaI/netI 0.0238
_diffrn_reflns_limit_h_max 23
_diffrn_reflns_limit_h_min -22
_diffrn_reflns_limit_k_max 18
_diffrn_reflns_limit_k_min -20
_diffrn_reflns_limit_l_max 33
_diffrn_reflns_limit_l_min -33
_diffrn_reflns_number 101789
_diffrn_reflns_theta_full 74.49
_diffrn_reflns_theta_max 74.49
_diffrn_reflns_theta_min 3.30
_exptl_absorpt_coefficient_mu 8.970
_exptl_absorpt_correction_T_max 0.5724
_exptl_absorpt_correction_T_min 0.5339
_exptl_absorpt_correction_type multi-scan
_exptl_absorpt_process_details
; 
CrysAlisPro, Oxford Diffraction Ltd., 
Version 1.171.35.11 (release 16-05-2011 CrysAlis171 .NET) 
(compiled May 16 2011,17:55:39) 
;
_exptl_crystal_colour orange
_exptl_crystal_density_diffrn 1.288
_exptl_crystal_density_method 'not measured'
_exptl_crystal_description prism
_exptl_crystal_F_000 3376
_exptl_crystal_size_max 0.08
_exptl_crystal_size_mid 0.07
_exptl_crystal_size_min 0.07
_refine_diff_density_max 0.436
_refine_diff_density_min -0.440
_refine_diff_density_rms 0.053
_refine_ls_extinction_method none
_refine_ls_goodness_of_fit_ref 1.032
_refine_ls_hydrogen_treatment constr
_refine_ls_matrix_type full
_refine_ls_number_parameters 450
_refine_ls_number_reflns 8484
_refine_ls_number_restraints 0
_refine_ls_restrained_S_all 1.032
_refine_ls_R_factor_all 0.0327
_refine_ls_R_factor_gt 0.0267
_refine_ls_shift/su_max 0.003
_refine_ls_shift/su_mean 0.000
_refine_ls_structure_factor_coef Fsqd
_refine_ls_weighting_details 'calc w=1/[\s^2^(Fo^2^)+(0.0326P)^2^+3.1459P] where P=(Fo^2^+2Fc^2^)/3'
_refine_ls_weighting_scheme calc
_refine_ls_wR_factor_gt 0.0622
_refine_ls_wR_factor_ref 0.0650
_reflns_number_gt 7496
_reflns_number_total 8484
_reflns_threshold_expression >2sigma(I)
_cod_data_source_file c5qi00235d3.cif
_cod_data_source_block mima44
_cod_database_code 4349064

loop_
_symmetry_equiv_pos_as_xyz
'x, y, z'
'-x+1/2, -y, z+1/2'
'-x, y+1/2, -z+1/2'
'x+1/2, -y+1/2, -z'
'-x, -y, -z'
'x-1/2, y, -z-1/2'
'x, -y-1/2, z-1/2'
'-x-1/2, y-1/2, z'

loop_
_atom_site_label
_atom_site_type_symbol
_atom_site_fract_x
_atom_site_fract_y
_atom_site_fract_z
_atom_site_U_iso_or_equiv
_atom_site_adp_type
_atom_site_occupancy
_atom_site_symmetry_multiplicity
_atom_site_calc_flag
_atom_site_refinement_flags
Fe Fe 0.635047(15) 0.738758(17) 0.374743(11) 0.01941(7) Uani 1 1 d .
I I 0.656485(7) 0.618168(7) 0.439230(5) 0.02673(5) Uani 1 1 d .
N1 N 0.47048(8) 0.74256(9) 0.41313(6) 0.0192(3) Uani 1 1 d .
N2 N 0.53792(8) 0.81863(9) 0.45726(6) 0.0194(3) Uani 1 1 d .
C1 C 0.65832(10) 0.77754(11) 0.29232(7) 0.0206(4) Uani 1 1 d .
C2 C 0.68689(10) 0.69728(11) 0.29782(7) 0.0210(4) Uani 1 1 d .
C3 C 0.74367(10) 0.70202(11) 0.33363(7) 0.0204(3) Uani 1 1 d .
H3 H 0.7726 0.6581 0.3439 0.024 Uiso 1 1 calc R
C4 C 0.75122(10) 0.78063(11) 0.35177(7) 0.0200(3) Uani 1 1 d .
C5 C 0.69848(10) 0.82654(11) 0.32647(7) 0.0204(4) Uani 1 1 d .
H5 H 0.6907 0.8820 0.3314 0.025 Uiso 1 1 calc R
C6 C 0.61313(10) 0.81780(12) 0.25120(7) 0.0230(4) Uani 1 1 d .
C7 C 0.54719(11) 0.77037(13) 0.23281(8) 0.0280(4) Uani 1 1 d .
H7A H 0.5634 0.7203 0.2176 0.042 Uiso 1 1 calc R
H7B H 0.5208 0.8019 0.2080 0.042 Uiso 1 1 calc R
H7C H 0.5153 0.7586 0.2611 0.042 Uiso 1 1 calc R
C8 C 0.66407(11) 0.83454(14) 0.20687(8) 0.0300(4) Uani 1 1 d .
H8A H 0.6837 0.7841 0.1943 0.045 Uiso 1 1 calc R
H8B H 0.7038 0.8690 0.2179 0.045 Uiso 1 1 calc R
H8C H 0.6370 0.8612 0.1802 0.045 Uiso 1 1 calc R
C9 C 0.58430(11) 0.89905(12) 0.26939(8) 0.0277(4) Uani 1 1 d .
H9A H 0.5549 0.9235 0.2431 0.042 Uiso 1 1 calc R
H9B H 0.6251 0.9341 0.2774 0.042 Uiso 1 1 calc R
H9C H 0.5545 0.8912 0.2993 0.042 Uiso 1 1 calc R
C10 C 0.66604(11) 0.61703(11) 0.27360(7) 0.0234(4) Uani 1 1 d .
C11 C 0.71403(12) 0.54946(12) 0.29435(8) 0.0281(4) Uani 1 1 d .
H11A H 0.7071 0.5454 0.3305 0.042 Uiso 1 1 calc R
H11B H 0.7649 0.5612 0.2872 0.042 Uiso 1 1 calc R
H11C H 0.7005 0.4989 0.2786 0.042 Uiso 1 1 calc R
C12 C 0.58763(11) 0.59306(13) 0.28611(8) 0.0290(4) Uani 1 1 d .
H12A H 0.5761 0.5423 0.2698 0.044 Uiso 1 1 calc R
H12B H 0.5544 0.6345 0.2742 0.044 Uiso 1 1 calc R
H12C H 0.5825 0.5871 0.3223 0.044 Uiso 1 1 calc R
C13 C 0.67858(11) 0.61796(13) 0.21657(8) 0.0278(4) Uani 1 1 d .
H13A H 0.6695 0.5646 0.2030 0.042 Uiso 1 1 calc R
H13B H 0.7287 0.6335 0.2096 0.042 Uiso 1 1 calc R
H13C H 0.6455 0.6563 0.2010 0.042 Uiso 1 1 calc R
C14 C 0.81120(10) 0.81186(11) 0.38535(7) 0.0220(4) Uani 1 1 d .
C15 C 0.87514(13) 0.83591(19) 0.35183(9) 0.0453(6) Uani 1 1 d .
H15A H 0.8916 0.7893 0.3329 0.068 Uiso 1 1 calc R
H15B H 0.9149 0.8559 0.3726 0.068 Uiso 1 1 calc R
H15C H 0.8597 0.8778 0.3287 0.068 Uiso 1 1 calc R
C16 C 0.78649(13) 0.88505(13) 0.41473(9) 0.0359(5) Uani 1 1 d .
H16A H 0.7693 0.9261 0.3915 0.054 Uiso 1 1 calc R
H16B H 0.8272 0.9061 0.4341 0.054 Uiso 1 1 calc R
H16C H 0.7472 0.8699 0.4374 0.054 Uiso 1 1 calc R
C17 C 0.83654(14) 0.74906(14) 0.42243(10) 0.0409(6) Uani 1 1 d .
H17A H 0.7959 0.7331 0.4437 0.061 Uiso 1 1 calc R
H17B H 0.8754 0.7712 0.4431 0.061 Uiso 1 1 calc R
H17C H 0.8546 0.7024 0.4043 0.061 Uiso 1 1 calc R
C18 C 0.53781(10) 0.77607(10) 0.41383(7) 0.0190(3) Uani 1 1 d .
C19 C 0.43101(10) 0.76226(12) 0.45526(7) 0.0221(4) Uani 1 1 d .
H19 H 0.3833 0.7451 0.4631 0.027 Uiso 1 1 calc R
C20 C 0.47329(10) 0.81036(12) 0.48288(7) 0.0231(4) Uani 1 1 d .
H20 H 0.4612 0.8341 0.5140 0.028 Uiso 1 1 calc R
C21 C 0.43806(10) 0.69941(12) 0.37169(7) 0.0221(4) Uani 1 1 d .
C22 C 0.40698(10) 0.74488(13) 0.33293(8) 0.0258(4) Uani 1 1 d .
C23 C 0.37843(12) 0.70293(15) 0.29246(8) 0.0341(5) Uani 1 1 d .
H23 H 0.3576 0.7313 0.2653 0.041 Uiso 1 1 calc R
C24 C 0.38021(12) 0.62004(16) 0.29154(9) 0.0390(5) Uani 1 1 d .
H24 H 0.3634 0.5924 0.2628 0.047 Uiso 1 1 calc R
C25 C 0.40597(12) 0.57763(14) 0.33151(10) 0.0358(5) Uani 1 1 d .
H25 H 0.4042 0.5210 0.3307 0.043 Uiso 1 1 calc R
C26 C 0.43481(11) 0.61577(12) 0.37359(8) 0.0267(4) Uani 1 1 d .
C27 C 0.40059(11) 0.83510(13) 0.33605(8) 0.0272(4) Uani 1 1 d .
H27 H 0.4459 0.8560 0.3518 0.033 Uiso 1 1 calc R
C28 C 0.33617(12) 0.86040(14) 0.36908(8) 0.0321(5) Uani 1 1 d .
H28A H 0.2915 0.8366 0.3561 0.048 Uiso 1 1 calc R
H28B H 0.3318 0.9187 0.3688 0.048 Uiso 1 1 calc R
H28C H 0.3442 0.8420 0.4033 0.048 Uiso 1 1 calc R
C29 C 0.39087(13) 0.87716(16) 0.28554(9) 0.0381(5) Uani 1 1 d .
H29A H 0.4286 0.8592 0.2624 0.057 Uiso 1 1 calc R
H29B H 0.3946 0.9350 0.2902 0.057 Uiso 1 1 calc R
H29C H 0.3432 0.8640 0.2718 0.057 Uiso 1 1 calc R
C30 C 0.45442(12) 0.56827(12) 0.41983(9) 0.0316(5) Uani 1 1 d .
H30 H 0.4878 0.6013 0.4407 0.038 Uiso 1 1 calc R
C31 C 0.49205(14) 0.48902(13) 0.40836(11) 0.0431(6) Uani 1 1 d .
H31A H 0.4585 0.4538 0.3905 0.065 Uiso 1 1 calc R
H31B H 0.5070 0.4636 0.4396 0.065 Uiso 1 1 calc R
H31C H 0.5347 0.4989 0.3876 0.065 Uiso 1 1 calc R
C32 C 0.38508(14) 0.55241(15) 0.45011(11) 0.0427(6) Uani 1 1 d .
H32A H 0.3633 0.6033 0.4599 0.064 Uiso 1 1 calc R
H32B H 0.3971 0.5216 0.4801 0.064 Uiso 1 1 calc R
H32C H 0.3507 0.5222 0.4296 0.064 Uiso 1 1 calc R
C33 C 0.59391(10) 0.87203(11) 0.47539(7) 0.0223(4) Uani 1 1 d .
C34 C 0.63125(11) 0.85113(13) 0.51899(8) 0.0260(4) Uani 1 1 d .
C35 C 0.67955(12) 0.90798(15) 0.53834(8) 0.0334(5) Uani 1 1 d .
H35 H 0.7056 0.8961 0.5680 0.040 Uiso 1 1 calc R
C36 C 0.68995(12) 0.98058(14) 0.51523(9) 0.0347(5) Uani 1 1 d .
H36 H 0.7228 1.0180 0.5292 0.042 Uiso 1 1 calc R
C37 C 0.65304(11) 0.99931(13) 0.47201(9) 0.0301(4) Uani 1 1 d .
H37 H 0.6614 1.0493 0.4563 0.036 Uiso 1 1 calc R
C38 C 0.60353(11) 0.94587(12) 0.45094(8) 0.0245(4) Uani 1 1 d .
C39 C 0.62060(12) 0.77191(14) 0.54556(8) 0.0298(4) Uani 1 1 d .
H39 H 0.5946 0.7351 0.5223 0.036 Uiso 1 1 calc R
C40 C 0.57394(13) 0.78182(15) 0.59272(8) 0.0363(5) Uani 1 1 d .
H40A H 0.5974 0.8196 0.6155 0.054 Uiso 1 1 calc R
H40B H 0.5686 0.7300 0.6093 0.054 Uiso 1 1 calc R
H40C H 0.5261 0.8022 0.5834 0.054 Uiso 1 1 calc R
C41 C 0.69305(14) 0.73312(16) 0.55957(9) 0.0411(6) Uani 1 1 d .
H41A H 0.7244 0.7311 0.5301 0.062 Uiso 1 1 calc R
H41B H 0.6844 0.6789 0.5718 0.062 Uiso 1 1 calc R
H41C H 0.7166 0.7647 0.5857 0.062 Uiso 1 1 calc R
C42 C 0.56044(11) 0.96765(11) 0.40454(8) 0.0253(4) Uani 1 1 d .
H42 H 0.5570 0.9188 0.3833 0.030 Uiso 1 1 calc R
C43 C 0.48299(12) 0.99301(13) 0.41830(9) 0.0306(4) Uani 1 1 d .
H43A H 0.4583 0.9487 0.4350 0.046 Uiso 1 1 calc R
H43B H 0.4565 1.0073 0.3879 0.046 Uiso 1 1 calc R
H43C H 0.4848 1.0391 0.4407 0.046 Uiso 1 1 calc R
C44 C 0.59630(14) 1.03319(13) 0.37322(9) 0.0367(5) Uani 1 1 d .
H44A H 0.5948 1.0838 0.3916 0.055 Uiso 1 1 calc R
H44B H 0.5703 1.0391 0.3416 0.055 Uiso 1 1 calc R
H44C H 0.6467 1.0186 0.3665 0.055 Uiso 1 1 calc R

loop_
_atom_site_aniso_label
_atom_site_aniso_U_11
_atom_site_aniso_U_22
_atom_site_aniso_U_33
_atom_site_aniso_U_23
_atom_site_aniso_U_13
_atom_site_aniso_U_12
Fe 0.01835(13) 0.02088(13) 0.01902(13) 0.00030(10) 0.00255(11) 0.00065(10)
I 0.02910(7) 0.02474(7) 0.02634(7) 0.00556(4) 0.00359(5) 0.00390(5)
N1 0.0190(7) 0.0205(7) 0.0181(7) 0.0002(6) 0.0008(6) -0.0008(6)
N2 0.0177(7) 0.0220(7) 0.0183(7) 0.0003(6) 0.0005(6) 0.0004(6)
C1 0.0180(8) 0.0252(9) 0.0186(9) 0.0012(7) 0.0011(7) -0.0010(7)
C2 0.0184(8) 0.0254(9) 0.0194(8) -0.0012(7) 0.0019(7) -0.0002(7)
C3 0.0189(8) 0.0223(8) 0.0201(9) 0.0005(7) 0.0012(7) 0.0016(7)
C4 0.0185(8) 0.0232(8) 0.0182(8) 0.0004(7) 0.0010(7) -0.0005(7)
C5 0.0200(9) 0.0219(8) 0.0195(8) 0.0027(7) 0.0013(7) -0.0013(7)
C6 0.0201(9) 0.0298(9) 0.0192(8) 0.0029(7) -0.0017(7) 0.0007(7)
C7 0.0210(9) 0.0375(11) 0.0255(10) -0.0003(8) -0.0025(8) -0.0001(8)
C8 0.0266(10) 0.0408(12) 0.0228(10) 0.0067(8) 0.0016(8) 0.0001(8)
C9 0.0270(10) 0.0307(10) 0.0253(10) 0.0053(8) -0.0027(8) 0.0040(8)
C10 0.0235(9) 0.0246(9) 0.0222(9) -0.0040(7) 0.0020(7) -0.0013(7)
C11 0.0308(10) 0.0248(9) 0.0287(10) -0.0038(8) 0.0013(8) -0.0009(8)
C12 0.0250(10) 0.0301(10) 0.0320(11) -0.0062(8) 0.0035(8) -0.0059(8)
C13 0.0256(10) 0.0345(11) 0.0232(10) -0.0075(8) 0.0005(8) -0.0001(8)
C14 0.0183(9) 0.0253(9) 0.0225(9) -0.0023(7) -0.0019(7) -0.0003(7)
C15 0.0272(11) 0.0752(19) 0.0335(12) -0.0106(12) 0.0016(10) -0.0150(12)
C16 0.0329(11) 0.0328(11) 0.0419(13) -0.0118(10) -0.0129(10) 0.0033(9)
C17 0.0468(14) 0.0295(11) 0.0465(14) 0.0032(10) -0.0261(11) -0.0019(10)
C18 0.0199(8) 0.0190(8) 0.0181(8) 0.0020(7) -0.0011(7) 0.0000(7)
C19 0.0196(9) 0.0270(9) 0.0197(9) 0.0021(7) 0.0024(7) -0.0009(7)
C20 0.0206(9) 0.0283(10) 0.0205(9) -0.0013(7) 0.0016(7) -0.0004(7)
C21 0.0167(8) 0.0286(9) 0.0209(9) -0.0042(7) 0.0016(7) -0.0048(7)
C22 0.0186(9) 0.0372(11) 0.0215(9) 0.0001(8) 0.0018(7) -0.0055(8)
C23 0.0241(10) 0.0526(14) 0.0255(11) -0.0031(9) -0.0028(8) -0.0085(9)
C24 0.0269(11) 0.0546(15) 0.0353(12) -0.0189(11) 0.0002(9) -0.0108(10)
C25 0.0267(11) 0.0349(11) 0.0457(13) -0.0166(10) 0.0061(9) -0.0094(9)
C26 0.0201(9) 0.0271(10) 0.0331(11) -0.0053(8) 0.0048(8) -0.0046(7)
C27 0.0212(9) 0.0345(11) 0.0258(10) 0.0065(8) -0.0017(8) -0.0012(8)
C28 0.0260(10) 0.0395(12) 0.0308(11) 0.0066(9) 0.0007(8) 0.0030(9)
C29 0.0291(11) 0.0517(14) 0.0335(12) 0.0133(10) 0.0019(9) 0.0084(10)
C30 0.0285(11) 0.0243(10) 0.0421(12) 0.0007(9) 0.0043(9) -0.0029(8)
C31 0.0400(13) 0.0248(11) 0.0644(17) -0.0010(11) 0.0070(12) -0.0007(9)
C32 0.0391(13) 0.0365(12) 0.0525(15) 0.0100(11) 0.0123(11) -0.0020(10)
C33 0.0180(8) 0.0273(9) 0.0217(9) -0.0066(7) 0.0017(7) -0.0006(7)
C34 0.0209(9) 0.0343(10) 0.0227(9) -0.0062(8) -0.0001(7) 0.0021(8)
C35 0.0237(10) 0.0483(13) 0.0282(10) -0.0129(9) -0.0048(8) 0.0020(9)
C36 0.0233(10) 0.0418(12) 0.0390(12) -0.0160(10) 0.0011(9) -0.0070(9)
C37 0.0258(10) 0.0286(10) 0.0358(11) -0.0097(9) 0.0065(9) -0.0046(8)
C38 0.0210(9) 0.0259(9) 0.0267(10) -0.0060(8) 0.0054(8) -0.0011(7)
C39 0.0294(10) 0.0402(12) 0.0197(9) -0.0006(8) -0.0051(8) 0.0068(9)
C40 0.0385(12) 0.0460(13) 0.0245(10) 0.0029(9) 0.0007(9) 0.0063(10)
C41 0.0389(13) 0.0529(15) 0.0316(12) -0.0038(10) -0.0105(10) 0.0148(11)
C42 0.0296(10) 0.0188(9) 0.0274(10) -0.0019(7) 0.0032(8) -0.0022(7)
C43 0.0301(11) 0.0294(10) 0.0324(11) -0.0009(9) 0.0015(9) 0.0034(8)
C44 0.0453(13) 0.0261(10) 0.0387(12) 0.0030(9) 0.0078(10) -0.0055(9)

loop_
_atom_type_symbol
_atom_type_description
_atom_type_scat_dispersion_real
_atom_type_scat_dispersion_imag
_atom_type_scat_source
C C 0.0181 0.0091 'International Tables Vol C Tables 4.2.6.8 and 6.1.1.4'
H H 0.0000 0.0000 'International Tables Vol C Tables 4.2.6.8 and 6.1.1.4'
N N 0.0311 0.0180 'International Tables Vol C Tables 4.2.6.8 and 6.1.1.4'
Fe Fe -1.1336 3.1974 'International Tables Vol C Tables 4.2.6.8 and 6.1.1.4'
I I -0.3257 6.8362 'International Tables Vol C Tables 4.2.6.8 and 6.1.1.4'

loop_
_geom_angle_atom_site_label_1
_geom_angle_atom_site_label_2
_geom_angle_atom_site_label_3
_geom_angle
C18 Fe C5 120.84(7)
C18 Fe C4 143.06(7)
C5 Fe C4 35.60(6)
C18 Fe C1 121.79(7)
C5 Fe C1 36.15(6)
C4 Fe C1 60.03(6)
C18 Fe C3 177.80(7)
C5 Fe C3 57.95(6)
C4 Fe C3 34.84(6)
C1 Fe C3 58.56(6)
C18 Fe C2 146.71(7)
C5 Fe C2 59.34(7)
C4 Fe C2 59.34(6)
C1 Fe C2 35.84(6)
C3 Fe C2 34.91(6)
C18 Fe I 91.62(5)
C5 Fe I 140.62(5)
C4 Fe I 105.03(5)
C1 Fe I 141.97(5)
C3 Fe I 88.78(5)
C2 Fe I 106.15(5)
C18 N1 C19 111.78(16)
C18 N1 C21 126.18(16)
C19 N1 C21 121.63(15)
C18 N2 C20 111.67(16)
C18 N2 C33 127.49(16)
C20 N2 C33 120.70(16)
C5 C1 C2 106.08(16)
C5 C1 C6 119.09(17)
C2 C1 C6 132.54(17)
C5 C1 Fe 69.67(10)
C2 C1 Fe 73.38(11)
C6 C1 Fe 134.22(13)
C3 C2 C1 106.53(16)
C3 C2 C10 121.09(17)
C1 C2 C10 132.38(17)
C3 C2 Fe 72.32(11)
C1 C2 Fe 70.78(10)
C10 C2 Fe 121.29(12)
C4 C3 C2 110.92(16)
C4 C3 Fe 71.41(11)
C2 C3 Fe 72.77(11)
C3 C4 C5 105.93(16)
C3 C4 C14 126.68(17)
C5 C4 C14 126.77(17)
C3 C4 Fe 73.74(11)
C5 C4 Fe 69.96(10)
C14 C4 Fe 128.02(13)
C4 C5 C1 110.51(16)
C4 C5 Fe 74.44(11)
C1 C5 Fe 74.18(11)
C7 C6 C1 115.69(16)
C7 C6 C9 106.52(16)
C1 C6 C9 110.41(16)
C7 C6 C8 109.35(17)
C1 C6 C8 107.47(15)
C9 C6 C8 107.10(17)
C12 C10 C2 111.76(16)
C12 C10 C11 105.71(17)
C2 C10 C11 110.17(16)
C12 C10 C13 111.03(17)
C2 C10 C13 111.71(16)
C11 C10 C13 106.13(16)
C4 C14 C17 111.89(16)
C4 C14 C16 111.32(16)
C17 C14 C16 108.12(18)
C4 C14 C15 107.72(17)
C17 C14 C15 109.0(2)
C16 C14 C15 108.68(19)
N2 C18 N1 103.18(15)
N2 C18 Fe 124.08(13)
N1 C18 Fe 128.98(13)
C20 C19 N1 106.60(16)
C19 C20 N2 106.76(17)
C26 C21 C22 123.28(19)
C26 C21 N1 119.09(18)
C22 C21 N1 117.48(17)
C23 C22 C21 117.0(2)
C23 C22 C27 121.0(2)
C21 C22 C27 121.94(18)
C24 C23 C22 120.6(2)
C25 C24 C23 120.8(2)
C24 C25 C26 121.6(2)
C25 C26 C21 116.3(2)
C25 C26 C30 120.6(2)
C21 C26 C30 122.93(19)
C22 C27 C29 114.67(19)
C22 C27 C28 111.42(17)
C29 C27 C28 106.81(17)
C26 C30 C31 113.6(2)
C26 C30 C32 108.80(19)
C31 C30 C32 109.53(19)
C34 C33 C38 122.96(18)
C34 C33 N2 118.42(18)
C38 C33 N2 118.36(17)
C33 C34 C35 116.8(2)
C33 C34 C39 123.05(18)
C35 C34 C39 120.1(2)
C36 C35 C34 121.4(2)
C35 C36 C37 120.6(2)
C36 C37 C38 121.1(2)
C37 C38 C33 117.1(2)
C37 C38 C42 121.25(19)
C33 C38 C42 121.59(17)
C34 C39 C41 111.8(2)
C34 C39 C40 111.30(18)
C41 C39 C40 109.49(18)
C38 C42 C44 113.14(18)
C38 C42 C43 110.95(17)
C44 C42 C43 109.61(18)

loop_
_geom_bond_atom_site_label_1
_geom_bond_atom_site_label_2
_geom_bond_distance
Fe C18 2.1718(19)
Fe C5 2.2828(18)
Fe C4 2.3410(18)
Fe C1 2.3422(18)
Fe C3 2.3710(18)
Fe C2 2.3769(19)
Fe I 2.6883(3)
N1 C18 1.365(2)
N1 C19 1.384(2)
N1 C21 1.454(2)
N2 C18 1.365(2)
N2 C20 1.385(2)
N2 C33 1.452(2)
C1 C5 1.436(3)
C1 C2 1.452(3)
C1 C6 1.538(3)
C2 C3 1.424(3)
C2 C10 1.542(3)
C3 C4 1.411(3)
C4 C5 1.415(3)
C4 C14 1.521(3)
C6 C7 1.536(3)
C6 C9 1.541(3)
C6 C8 1.541(3)
C10 C12 1.541(3)
C10 C11 1.542(3)
C10 C13 1.546(3)
C14 C17 1.521(3)
C14 C16 1.527(3)
C14 C15 1.538(3)
C19 C20 1.345(3)
C21 C26 1.404(3)
C21 C22 1.410(3)
C22 C23 1.396(3)
C22 C27 1.519(3)
C23 C24 1.390(4)
C24 C25 1.371(4)
C25 C26 1.401(3)
C26 C30 1.517(3)
C27 C29 1.536(3)
C27 C28 1.543(3)
C30 C31 1.530(3)
C30 C32 1.540(3)
C33 C34 1.401(3)
C33 C38 1.411(3)
C34 C35 1.405(3)
C34 C39 1.519(3)
C35 C36 1.379(4)
C36 C37 1.380(3)
C37 C38 1.399(3)
C38 C42 1.521(3)
C39 C41 1.535(3)
C39 C40 1.539(3)
C42 C44 1.533(3)
C42 C43 1.538(3)

loop_
_geom_torsion_atom_site_label_1
_geom_torsion_atom_site_label_2
_geom_torsion_atom_site_label_3
_geom_torsion_atom_site_label_4
_geom_torsion
C18 Fe C1 C5 100.01(12)
C4 Fe C1 C5 -36.71(11)
C3 Fe C1 C5 -77.43(11)
C2 Fe C1 C5 -114.76(15)
I Fe C1 C5 -112.14(11)
C18 Fe C1 C2 -145.22(10)
C5 Fe C1 C2 114.76(15)
C4 Fe C1 C2 78.05(11)
C3 Fe C1 C2 37.33(10)
I Fe C1 C2 2.63(14)
C18 Fe C1 C6 -11.3(2)
C5 Fe C1 C6 -111.3(2)
C4 Fe C1 C6 -148.0(2)
C3 Fe C1 C6 171.3(2)
C2 Fe C1 C6 134.0(2)
I Fe C1 C6 136.59(15)
C5 C1 C2 C3 -1.6(2)
C6 C1 C2 C3 160.48(19)
Fe C1 C2 C3 -63.96(13)
C5 C1 C2 C10 177.64(19)
C6 C1 C2 C10 -20.3(3)
Fe C1 C2 C10 115.2(2)
C5 C1 C2 Fe 62.40(12)
C6 C1 C2 Fe -135.6(2)
C18 Fe C2 C3 177.33(12)
C5 Fe C2 C3 76.79(11)
C4 Fe C2 C3 35.15(10)
C1 Fe C2 C3 115.30(15)
I Fe C2 C3 -63.02(11)
C18 Fe C2 C1 62.03(16)
C5 Fe C2 C1 -38.51(10)
C4 Fe C2 C1 -80.15(11)
C3 Fe C2 C1 -115.30(15)
I Fe C2 C1 -178.32(9)
C18 Fe C2 C10 -66.5(2)
C5 Fe C2 C10 -167.08(17)
C4 Fe C2 C10 151.28(17)
C1 Fe C2 C10 -128.6(2)
C3 Fe C2 C10 116.13(19)
I Fe C2 C10 53.11(15)
C1 C2 C3 C4 1.3(2)
C10 C2 C3 C4 -177.97(16)
Fe C2 C3 C4 -61.59(14)
C1 C2 C3 Fe 62.93(12)
C10 C2 C3 Fe -116.38(17)
C18 Fe C3 C4 -18.3(18)
C5 Fe C3 C4 38.77(11)
C1 Fe C3 C4 81.56(12)
C2 Fe C3 C4 119.92(16)
I Fe C3 C4 -118.97(10)
C18 Fe C3 C2 -138.2(17)
C5 Fe C3 C2 -81.14(12)
C4 Fe C3 C2 -119.92(16)
C1 Fe C3 C2 -38.35(11)
I Fe C3 C2 121.11(10)
C2 C3 C4 C5 -0.5(2)
Fe C3 C4 C5 -62.97(12)
C2 C3 C4 C14 -171.94(18)
Fe C3 C4 C14 125.64(19)
C2 C3 C4 Fe 62.42(14)
C18 Fe C4 C3 178.85(11)
C5 Fe C4 C3 -114.25(16)
C1 Fe C4 C3 -76.97(11)
C2 Fe C4 C3 -35.21(11)
I Fe C4 C3 64.91(11)
C18 Fe C4 C5 -66.90(16)
C1 Fe C4 C5 37.28(11)
C3 Fe C4 C5 114.25(16)
C2 Fe C4 C5 79.04(12)
I Fe C4 C5 179.16(10)
C18 Fe C4 C14 54.7(2)
C5 Fe C4 C14 121.6(2)
C1 Fe C4 C14 158.85(18)
C3 Fe C4 C14 -124.2(2)
C2 Fe C4 C14 -159.39(18)
I Fe C4 C14 -59.27(16)
C3 C4 C5 C1 -0.5(2)
C14 C4 C5 C1 170.90(17)
Fe C4 C5 C1 -66.02(13)
C3 C4 C5 Fe 65.54(13)
C14 C4 C5 Fe -123.08(19)
C2 C1 C5 C4 1.3(2)
C6 C1 C5 C4 -163.65(16)
Fe C1 C5 C4 66.19(13)
C2 C1 C5 Fe -64.90(13)
C6 C1 C5 Fe 130.16(16)
C18 Fe C5 C4 139.93(11)
C1 Fe C5 C4 -117.19(16)
C3 Fe C5 C4 -37.92(11)
C2 Fe C5 C4 -79.02(12)
I Fe C5 C4 -1.28(15)
C18 Fe C5 C1 -102.88(12)
C4 Fe C5 C1 117.19(16)
C3 Fe C5 C1 79.27(12)
C2 Fe C5 C1 38.18(10)
I Fe C5 C1 115.91(10)
C5 C1 C6 C7 -152.65(17)
C2 C1 C6 C7 47.2(3)
Fe C1 C6 C7 -63.4(2)
C5 C1 C6 C9 -31.6(2)
C2 C1 C6 C9 168.20(19)
Fe C1 C6 C9 57.6(2)
C5 C1 C6 C8 84.9(2)
C2 C1 C6 C8 -75.3(3)
Fe C1 C6 C8 174.11(15)
C3 C2 C10 C12 117.7(2)
C1 C2 C10 C12 -61.4(3)
Fe C2 C10 C12 30.5(2)
C3 C2 C10 C11 0.5(2)
C1 C2 C10 C11 -178.65(19)
Fe C2 C10 C11 -86.76(18)
C3 C2 C10 C13 -117.2(2)
C1 C2 C10 C13 63.7(3)
Fe C2 C10 C13 155.55(13)
C3 C4 C14 C17 -34.5(3)
C5 C4 C14 C17 155.8(2)
Fe C4 C14 C17 63.5(2)
C3 C4 C14 C16 -155.6(2)
C5 C4 C14 C16 34.7(3)
Fe C4 C14 C16 -57.6(2)
C3 C4 C14 C15 85.3(2)
C5 C4 C14 C15 -84.3(2)
Fe C4 C14 C15 -176.69(16)
C20 N2 C18 N1 1.1(2)
C33 N2 C18 N1 -174.44(17)
C20 N2 C18 Fe -158.70(13)
C33 N2 C18 Fe 25.8(3)
C19 N1 C18 N2 -1.4(2)
C21 N1 C18 N2 171.33(17)
C19 N1 C18 Fe 157.04(14)
C21 N1 C18 Fe -30.3(3)
C5 Fe C18 N2 -78.51(16)
C4 Fe C18 N2 -39.9(2)
C1 Fe C18 N2 -121.08(15)
C3 Fe C18 N2 -22.6(18)
C2 Fe C18 N2 -158.56(13)
I Fe C18 N2 78.06(14)
C5 Fe C18 N1 127.12(16)
C4 Fe C18 N1 165.71(14)
C1 Fe C18 N1 84.55(17)
C3 Fe C18 N1 -177(100)
C2 Fe C18 N1 47.1(2)
I Fe C18 N1 -76.31(16)
C18 N1 C19 C20 1.2(2)
C21 N1 C19 C20 -171.93(17)
N1 C19 C20 N2 -0.4(2)
C18 N2 C20 C19 -0.4(2)
C33 N2 C20 C19 175.44(17)
C18 N1 C21 C26 103.3(2)
C19 N1 C21 C26 -84.7(2)
C18 N1 C21 C22 -80.9(2)
C19 N1 C21 C22 91.2(2)
C26 C21 C22 C23 -6.7(3)
N1 C21 C22 C23 177.69(17)
C26 C21 C22 C27 169.81(18)
N1 C21 C22 C27 -5.8(3)
C21 C22 C23 C24 0.9(3)
C27 C22 C23 C24 -175.6(2)
C22 C23 C24 C25 4.0(3)
C23 C24 C25 C26 -3.3(4)
C24 C25 C26 C21 -2.1(3)
C24 C25 C26 C30 172.5(2)
C22 C21 C26 C25 7.3(3)
N1 C21 C26 C25 -177.18(17)
C22 C21 C26 C30 -167.17(19)
N1 C21 C26 C30 8.4(3)
C23 C22 C27 C29 -23.9(3)
C21 C22 C27 C29 159.70(18)
C23 C22 C27 C28 97.5(2)
C21 C22 C27 C28 -78.8(2)
C25 C26 C30 C31 41.8(3)
C21 C26 C30 C31 -144.0(2)
C25 C26 C30 C32 -80.4(3)
C21 C26 C30 C32 93.8(2)
C18 N2 C33 C34 -114.7(2)
C20 N2 C33 C34 70.2(2)
C18 N2 C33 C38 71.1(2)
C20 N2 C33 C38 -104.1(2)
C38 C33 C34 C35 0.5(3)
N2 C33 C34 C35 -173.46(17)
C38 C33 C34 C39 179.57(18)
N2 C33 C34 C39 5.6(3)
C33 C34 C35 C36 -0.5(3)
C39 C34 C35 C36 -179.6(2)
C34 C35 C36 C37 -0.2(3)
C35 C36 C37 C38 0.9(3)
C36 C37 C38 C33 -0.8(3)
C36 C37 C38 C42 177.43(19)
C34 C33 C38 C37 0.1(3)
N2 C33 C38 C37 174.09(17)
C34 C33 C38 C42 -178.13(18)
N2 C33 C38 C42 -4.2(3)
C33 C34 C39 C41 133.6(2)
C35 C34 C39 C41 -47.4(3)
C33 C34 C39 C40 -103.6(2)
C35 C34 C39 C40 75.4(2)
C37 C38 C42 C44 22.9(3)
C33 C38 C42 C44 -158.93(18)
C37 C38 C42 C43 -100.8(2)
C33 C38 C42 C43 77.4(2)
